data_4319855
loop_
_publ_author_name
'Louise Broge'
'Inger S\/otofte'
'Carl Erik Olsen'
'Johan Springborg'

_publ_section_title
;
 Cobalt(III) Complexes of [35]Adamanzane,
 1,5,9,13-Tetraazabicyclo[7.7.3]nonadecane. Report of an Inert, Chelate
 Hydrogen Carbonate Ion
;
_journal_name_full 'Inorganic Chemistry'
_journal_page_first 3124
_journal_page_last 3129
_journal_paper_doi 10.1021/ic001208o
_journal_volume 40
_journal_year 2001
_chemical_formula_sum 'C15 H34 As Co F6 N4 O5 S'
_chemical_formula_weight 630.37
_chemical_name_systematic
; 
 ? 
;
_space_group_IT_number 62
_symmetry_cell_setting orthorhombic
_symmetry_space_group_name_Hall '-P 2ac 2n'
_symmetry_space_group_name_H-M 'P n m a'
_atom_sites_solution_hydrogens geom
_atom_sites_solution_primary direct
_atom_sites_solution_secondary difmap
_audit_creation_method SHELXL
_cell_angle_alpha 90.00
_cell_angle_beta 90.00
_cell_angle_gamma 90.00
_cell_formula_units_Z 4
_cell_length_a 12.356(3)
_cell_length_b 11.251(2)
_cell_length_c 15.951(3)
_cell_measurement_temperature 120(2)
_cell_volume 2217.5(8)
_computing_structure_refinement 'SHELXL-93 (Sheldrick, 1993)'
_computing_structure_solution 'SHELXS-86 (Sheldrick, 1990)'
_diffrn_ambient_temperature 120(2)
_diffrn_radiation_monochromator graphite
_diffrn_radiation_source 'fine-focus sealed tube'
_diffrn_radiation_type MoK\a
_diffrn_radiation_wavelength 0.71073
_diffrn_reflns_av_R_equivalents 0.0324
_diffrn_reflns_av_sigmaI/netI 0.0265
_diffrn_reflns_limit_h_max 15
_diffrn_reflns_limit_h_min -16
_diffrn_reflns_limit_k_max 15
_diffrn_reflns_limit_k_min -13
_diffrn_reflns_limit_l_max 21
_diffrn_reflns_limit_l_min -20
_diffrn_reflns_number 14601
_diffrn_reflns_theta_max 29.56
_diffrn_reflns_theta_min 2.08
_exptl_absorpt_coefficient_mu 2.436
_exptl_crystal_density_diffrn 1.888
_exptl_crystal_F_000 1288
_refine_diff_density_max 0.892
_refine_diff_density_min -1.200
_refine_diff_density_rms 0.118
_refine_ls_extinction_method none
_refine_ls_goodness_of_fit_all 1.097
_refine_ls_goodness_of_fit_obs 1.121
_refine_ls_matrix_type full
_refine_ls_number_parameters 175
_refine_ls_number_reflns 3031
_refine_ls_number_restraints 2
_refine_ls_restrained_S_all 1.100
_refine_ls_restrained_S_obs 1.125
_refine_ls_R_factor_all 0.0538
_refine_ls_R_factor_obs 0.0426
_refine_ls_shift/esd_max -0.001
_refine_ls_shift/esd_mean 0.000
_refine_ls_structure_factor_coef Fsqd
_refine_ls_weighting_details 'w=1/[\s^2^(Fo^2^)+(0.0481P)^2^+6.8309P] where P=(Fo^2^+2Fc^2^)/3'
_refine_ls_weighting_scheme calc
_refine_ls_wR_factor_all 0.1134
_refine_ls_wR_factor_obs 0.1064
_reflns_number_observed 2580
_reflns_number_total 3031
_reflns_observed_criterion >2sigma(I)
_cod_data_source_file ic001208o_3.cif
_cod_data_source_block IC001208O-3a
_cod_depositor_comments
;
The following automatic conversions were performed:

'_refine_ls_weighting_scheme' value 'calc
w=1/[\s^2^(Fo^2^)+(0.0481P)^2^+6.8309P] where P=(Fo^2^+2Fc^2^)/3' was
changed to 'calc'. New tag '_refine_ls_weighting_details' was
created. The value of the new tag was set to
'w=1/[\s^2^(Fo^2^)+(0.0481P)^2^+6.8309P] where P=(Fo^2^+2Fc^2^)/3'.

Automatic conversion script
Id: cif_fix_values 3143 2015-03-26 13:38:13Z robertas 
;
_cod_original_cell_volume 2217.4(8)
_cod_original_sg_symbol_H-M 'P b m a'
_cod_database_code 4319855

loop_
_symmetry_equiv_pos_as_xyz
'x, y, z'
'-x+1/2, -y, z+1/2'
'-x, y+1/2, -z'
'x+1/2, -y+1/2, -z+1/2'
'-x, -y, -z'
'x-1/2, y, -z-1/2'
'x, -y-1/2, z'
'-x-1/2, y-1/2, z-1/2'

loop_
_atom_site_aniso_label
_atom_site_aniso_U_11
_atom_site_aniso_U_22
_atom_site_aniso_U_33
_atom_site_aniso_U_23
_atom_site_aniso_U_13
_atom_site_aniso_U_12
Co 0.0102(2) 0.0119(3) 0.0117(3) 0.000 -0.0004(2) 0.000
S 0.0136(5) 0.0185(5) 0.0249(5) 0.000 -0.0002(4) 0.000
O1 0.0122(9) 0.0151(10) 0.0208(10) 0.0008(8) -0.0017(8) -0.0018(8)
O2 0.023(2) 0.028(2) 0.046(2) 0.000 0.020(2) 0.000
O3 0.027(2) 0.026(2) 0.047(2) 0.000 -0.018(2) 0.000
N1 0.013(2) 0.018(2) 0.013(2) 0.000 0.0006(13) 0.000
C1 0.0216(14) 0.0212(15) 0.0139(13) 0.0040(11) 0.0000(11) -0.0024(12)
C2 0.024(2) 0.0212(15) 0.0176(14) 0.0070(12) -0.0015(12) 0.0007(13)
C3 0.0223(15) 0.0169(14) 0.023(2) 0.0039(12) -0.0006(12) 0.0017(12)
N2 0.0137(11) 0.0143(11) 0.0146(11) -0.0013(9) 0.0005(9) 0.0019(9)
C4 0.026(2) 0.0188(14) 0.0192(14) -0.0020(12) 0.0033(12) 0.0032(13)
C5 0.031(2) 0.0194(15) 0.0185(14) -0.0044(12) -0.0021(13) -0.0017(13)
C6 0.0237(15) 0.0216(15) 0.0170(13) -0.0048(12) -0.0042(12) -0.0010(13)
N3 0.017(2) 0.016(2) 0.014(2) 0.000 -0.0013(13) 0.000
C7 0.0140(13) 0.023(2) 0.027(2) 0.0006(13) -0.0005(12) 0.0013(12)
C8 0.012(2) 0.025(2) 0.028(2) 0.000 0.002(2) 0.000
As 0.0147(2) 0.0243(2) 0.0174(2) 0.000 0.0042(2) 0.000
F1 0.0167(14) 0.043(2) 0.040(2) 0.000 0.0102(13) 0.000
F2 0.0166(15) 0.112(4) 0.032(2) 0.000 0.0108(13) 0.000
F3 0.055(4) 0.060(3) 0.031(3) 0.028(3) 0.021(3) 0.035(3)
F3' 0.055(4) 0.060(3) 0.031(3) 0.028(3) 0.021(3) 0.035(3)
F4 0.042(3) 0.078(4) 0.067(4) -0.056(4) 0.030(2) -0.030(3)
F4' 0.042(3) 0.078(4) 0.067(4) -0.056(4) 0.030(2) -0.030(3)
OW 0.047(3) 0.087(5) 0.081(4) 0.000 -0.008(3) 0.000

loop_
_atom_site_label
_atom_site_type_symbol
_atom_site_fract_x
_atom_site_fract_y
_atom_site_fract_z
_atom_site_U_iso_or_equiv
_atom_site_thermal_displace_type
_atom_site_occupancy
_atom_site_calc_flag
_atom_site_refinement_flags
_atom_site_disorder_group
Co Co 0.18095(4) 0.2500 0.59869(3) 0.01126(14) Uani 1 d S .
S S -0.02512(9) 0.2500 0.60978(7) 0.0190(2) Uani 1 d S .
O1 O 0.0544(2) 0.1476(2) 0.60688(13) 0.0160(4) Uani 1 d . .
O2 O -0.0836(3) 0.2500 0.6876(3) 0.0327(9) Uani 1 d S .
O3 O -0.0951(3) 0.2500 0.5368(3) 0.0334(9) Uani 1 d S .
N1 N 0.2037(3) 0.2500 0.7242(2) 0.0147(7) Uani 1 d S .
H1 H 0.2785(3) 0.2500 0.7311(2) 0.018 Uiso 1 calc SR .
C1 C 0.1662(3) 0.1399(3) 0.7675(2) 0.0189(6) Uani 1 d . .
H11 H 0.0907(3) 0.1220(3) 0.7512(2) 0.023 Uiso 1 calc R .
H12 H 0.1684(3) 0.1517(3) 0.8290(2) 0.023 Uiso 1 calc R .
C2 C 0.2394(3) 0.0374(3) 0.7432(2) 0.0210(6) Uani 1 d . .
H21 H 0.2149(3) -0.0346(3) 0.7734(2) 0.025 Uiso 1 calc R .
H22 H 0.3137(3) 0.0556(3) 0.7626(2) 0.025 Uiso 1 calc R .
C3 C 0.2440(3) 0.0088(3) 0.6502(2) 0.0206(6) Uani 1 d . .
H31 H 0.1706(3) -0.0154(3) 0.6320(2) 0.025 Uiso 1 calc R .
H32 H 0.2922(3) -0.0606(3) 0.6425(2) 0.025 Uiso 1 calc R .
N2 N 0.2827(2) 0.1073(2) 0.5921(2) 0.0142(5) Uani 1 d . .
C4 C 0.2850(3) 0.0501(3) 0.5060(2) 0.0212(6) Uani 1 d . .
H41 H 0.3279(3) 0.1013(3) 0.4679(2) 0.025 Uiso 1 calc R .
H42 H 0.3229(3) -0.0272(3) 0.5103(2) 0.025 Uiso 1 calc R .
C5 C 0.1752(3) 0.0293(3) 0.4668(2) 0.0228(7) Uani 1 d . .
H51 H 0.1268(3) -0.0067(3) 0.5093(2) 0.027 Uiso 1 calc R .
H52 H 0.1830(3) -0.0283(3) 0.4203(2) 0.027 Uiso 1 calc R .
C6 C 0.1226(3) 0.1417(3) 0.4333(2) 0.0208(6) Uani 1 d . .
H61 H 0.1333(3) 0.1460(3) 0.3719(2) 0.025 Uiso 1 calc R .
H62 H 0.0438(3) 0.1389(3) 0.4444(2) 0.025 Uiso 1 calc R .
N3 N 0.1696(3) 0.2500 0.4734(2) 0.0157(7) Uani 1 d S .
H3 H 0.2413(3) 0.2500 0.4556(2) 0.019 Uiso 1 calc SR .
C7 C 0.3980(2) 0.1367(3) 0.6133(2) 0.0212(6) Uani 1 d . .
H71 H 0.4448(2) 0.0700(3) 0.5951(2) 0.025 Uiso 1 calc R .
H72 H 0.4048(2) 0.1437(3) 0.6750(2) 0.025 Uiso 1 calc R .
C8 C 0.4390(4) 0.2500 0.5736(3) 0.0216(9) Uani 1 d S .
H81 H 0.5190(4) 0.2500 0.5762(3) 0.026 Uiso 1 calc SR .
H82 H 0.4180(4) 0.2500 0.5137(3) 0.026 Uiso 1 calc SR .
As As 0.48763(4) 0.2500 0.30760(3) 0.01878(13) Uani 1 d S .
F1 F 0.6214(2) 0.2500 0.2795(2) 0.0334(7) Uani 1 d S .
F2 F 0.3543(3) 0.2500 0.3395(2) 0.0536(12) Uani 1 d S .
F3 F 0.5205(6) 0.1535(7) 0.3932(4) 0.049(2) Uani 0.604(6) d P .
F3' F 0.4933(9) 0.1304(12) 0.3607(5) 0.049(2) Uani 0.396(6) d P .
F4 F 0.4761(5) 0.1193(6) 0.2476(4) 0.062(2) Uani 0.604(6) d P .
F4' F 0.4435(7) 0.1887(9) 0.2208(6) 0.062(2) Uani 0.396(6) d P .
OW O 0.6894(5) 0.2500 0.5171(4) 0.072(2) Uani 1 d SD .
H1OW H 0.7689(25) 0.2500 0.5128 0.086 Uiso 1 d SD .
H2OW H 0.6536(48) 0.2500 0.4600 0.086 Uiso 1 d SD .

loop_
_atom_type_symbol
_atom_type_description
_atom_type_scat_dispersion_real
_atom_type_scat_dispersion_imag
_atom_type_scat_source
C C 0.0033 0.0016 'International Tables Vol C Tables 4.2.6.8 and 6.1.1.4'
H H 0.0000 0.0000 'International Tables Vol C Tables 4.2.6.8 and 6.1.1.4'
N N 0.0061 0.0033 'International Tables Vol C Tables 4.2.6.8 and 6.1.1.4'
O O 0.0106 0.0060 'International Tables Vol C Tables 4.2.6.8 and 6.1.1.4'
F F 0.0171 0.0103 'International Tables Vol C Tables 4.2.6.8 and 6.1.1.4'
S S 0.1246 0.1234 'International Tables Vol C Tables 4.2.6.8 and 6.1.1.4'
Co Co 0.3494 0.9721 'International Tables Vol C Tables 4.2.6.8 and 6.1.1.4'
As As 0.0499 2.0058 'International Tables Vol C Tables 4.2.6.8 and 6.1.1.4'

loop_
_geom_angle_atom_site_label_1
_geom_angle_atom_site_label_2
_geom_angle_atom_site_label_3
_geom_angle
_geom_angle_site_symmetry_1
_geom_angle_site_symmetry_3
_geom_angle_publ_flag
O1 Co O1 72.56(13) . 7_565 ?
O1 Co N3 90.61(11) . . ?
O1 Co N3 90.61(11) 7_565 . ?
O1 Co N1 92.60(10) . . ?
O1 Co N1 92.60(10) 7_565 . ?
N3 Co N1 176.02(15) . . ?
O1 Co N2 164.43(10) . 7_565 ?
O1 Co N2 91.88(10) 7_565 7_565 ?
N3 Co N2 89.53(10) . 7_565 ?
N1 Co N2 88.01(9) . 7_565 ?
O1 Co N2 91.88(10) . . ?
O1 Co N2 164.43(10) 7_565 . ?
N3 Co N2 89.53(10) . . ?
N1 Co N2 88.01(9) . . ?
N2 Co N2 103.69(15) 7_565 . ?
O1 Co S 36.29(6) . . ?
O1 Co S 36.29(7) 7_565 . ?
N3 Co S 89.96(11) . . ?
N1 Co S 94.02(11) . . ?
N2 Co S 128.15(7) 7_565 . ?
N2 Co S 128.15(7) . . ?
O2 S O3 113.2(3) . . ?
O2 S O1 110.67(14) . 7_565 ?
O3 S O1 111.23(14) . 7_565 ?
O2 S O1 110.67(14) . . ?
O3 S O1 111.23(14) . . ?
O1 S O1 99.0(2) 7_565 . ?
O2 S Co 124.2(2) . . ?
O3 S Co 122.6(2) . . ?
O1 S Co 49.52(8) 7_565 . ?
O1 S Co 49.52(8) . . ?
S O1 Co 94.20(11) . . ?
C1 N1 C1 112.2(3) 7_565 . ?
C1 N1 Co 114.5(2) 7_565 . ?
C1 N1 Co 114.5(2) . . ?
N1 C1 C2 109.1(2) . . ?
C1 C2 C3 115.7(3) . . ?
C2 C3 N2 116.9(3) . . ?
C7 N2 C4 106.2(2) . . ?
C7 N2 C3 108.7(2) . . ?
C4 N2 C3 104.4(2) . . ?
C7 N2 Co 113.6(2) . . ?
C4 N2 Co 113.1(2) . . ?
C3 N2 Co 110.4(2) . . ?
C5 C4 N2 115.0(3) . . ?
C4 C5 C6 113.6(3) . . ?
N3 C6 C5 111.3(2) . . ?
C6 N3 C6 109.3(3) . 7_565 ?
C6 N3 Co 117.0(2) . . ?
C6 N3 Co 117.0(2) 7_565 . ?
N2 C7 C8 114.1(3) . . ?
C7 C8 C7 115.1(4) 7_565 . ?
F3' As F3' 115.4(8) 7_565 . ?
F3' As F4' 145.1(7) 7_565 . ?
F3' As F4' 96.2(5) . . ?
F3' As F4' 96.2(5) 7_565 7_565 ?
F3' As F4' 145.1(7) . 7_565 ?
F4' As F4' 49.8(9) . 7_565 ?
F3' As F1 95.5(4) 7_565 . ?
F3' As F1 95.5(4) . . ?
F4' As F1 95.7(3) . . ?
F4' As F1 95.7(3) 7_565 . ?
F3' As F2 83.4(4) 7_565 . ?
F3' As F2 83.4(4) . . ?
F4' As F2 86.1(3) . . ?
F4' As F2 86.1(3) 7_565 . ?
F1 As F2 178.0(2) . . ?
F3' As F4 177.7(5) 7_565 . ?
F3' As F4 65.6(4) . . ?
F4' As F4 33.1(4) . . ?
F4' As F4 82.3(6) 7_565 . ?
F1 As F4 86.3(2) . . ?
F2 As F4 94.8(2) . . ?
F3' As F4 65.6(4) 7_565 7_565 ?
F3' As F4 177.7(5) . 7_565 ?
F4' As F4 82.3(6) . 7_565 ?
F4' As F4 33.1(4) 7_565 7_565 ?
F1 As F4 86.3(2) . 7_565 ?
F2 As F4 94.8(2) . 7_565 ?
F4 As F4 113.3(5) . 7_565 ?
F3' As F3 21.8(5) 7_565 7_565 ?
F3' As F3 95.5(5) . 7_565 ?
F4' As F3 166.9(5) . 7_565 ?
F4' As F3 117.6(4) 7_565 7_565 ?
F1 As F3 88.9(2) . 7_565 ?
F2 As F3 89.5(2) . 7_565 ?
F4 As F3 159.9(4) . 7_565 ?
F4 As F3 85.8(3) 7_565 7_565 ?
F3' As F3 95.5(5) 7_565 . ?
F3' As F3 21.8(5) . . ?
F4' As F3 117.6(4) . . ?
F4' As F3 166.9(6) 7_565 . ?
F1 As F3 88.9(2) . . ?
F2 As F3 89.5(2) . . ?
F4 As F3 85.8(3) . . ?
F4 As F3 159.9(4) 7_565 . ?
F3 As F3 74.6(5) 7_565 . ?
F3' F3 As 62.0(14) . . ?
F3 F3' As 96.2(18) . . ?
F4' F4 As 66.7(6) . . ?
F4 F4' F4' 143.0(6) . 7_565 ?
F4 F4' As 80.2(8) . . ?
F4' F4' As 65.1(4) 7_565 . ?

loop_
_geom_bond_atom_site_label_1
_geom_bond_atom_site_label_2
_geom_bond_distance
_geom_bond_site_symmetry_2
_geom_bond_publ_flag
Co O1 1.946(2) . ?
Co O1 1.946(2) 7_565 ?
Co N3 2.003(4) . ?
Co N1 2.022(4) . ?
Co N2 2.042(3) 7_565 ?
Co N2 2.042(3) . ?
Co S 2.5523(13) . ?
S O2 1.436(4) . ?
S O3 1.449(4) . ?
S O1 1.515(2) 7_565 ?
S O1 1.515(2) . ?
N1 C1 1.492(4) 7_565 ?
N1 C1 1.492(4) . ?
C1 C2 1.517(5) . ?
C2 C3 1.519(4) . ?
C3 N2 1.521(4) . ?
N2 C7 1.502(4) . ?
N2 C4 1.518(4) . ?
C4 C5 1.512(5) . ?
C5 C6 1.519(5) . ?
C6 N3 1.494(4) . ?
N3 C6 1.494(4) 7_565 ?
C7 C8 1.511(4) . ?
C8 C7 1.511(4) 7_565 ?
As F3' 1.591(11) 7_565 ?
As F3' 1.591(11) . ?
As F4' 1.640(9) . ?
As F4' 1.640(9) 7_565 ?
As F1 1.712(3) . ?
As F2 1.725(3) . ?
As F4 1.760(5) . ?
As F4 1.760(5) 7_565 ?
As F3 1.792(6) 7_565 ?
As F3 1.792(6) . ?
F3 F3' 0.670(12) . ?
F4 F4' 0.976(11) . ?
F4' F4' 1.38(2) 7_565 ?
